data_2212193
loop_
_publ_author_name
'McKee, Vickie'
'Najafpour, M. Mahdi'

_publ_section_title
;
 Tetrakis(guanidinium) butane-1,2,3,4-tetracarboxylate
;
_journal_coeditor_code HB2255
_journal_issue 2
_journal_name_full 'Acta Crystallographica Section E'
_journal_page_first o741
_journal_page_last o743
_journal_paper_doi 10.1107/S1600536807000724
_journal_volume 63
_journal_year 2007
_chemical_formula_iupac '4C H6 N3 + , C8 H6 O8 4-'
_chemical_formula_moiety '4C H6 N3 + , C8 H6 O8 4-'
_chemical_formula_sum 'C12 H30 N12 O8'
_chemical_formula_weight 470.48
_chemical_name_systematic
;
Tetrakis(guanidinium) butane-1,2,3,4-tetracarboxylate
;
_space_group_IT_number 15
_symmetry_cell_setting monoclinic
_symmetry_space_group_name_Hall '-C 2yc'
_symmetry_space_group_name_H-M 'C 1 2/c 1'
_atom_sites_solution_hydrogens mixed
_atom_sites_solution_primary direct
_atom_sites_solution_secondary difmap
_audit_creation_method SHELXL97
_cell_angle_alpha 90.00
_cell_angle_beta 98.289(2)
_cell_angle_gamma 90.00
_cell_formula_units_Z 4
_cell_length_a 13.0411(13)
_cell_length_b 8.9177(9)
_cell_length_c 18.8692(19)
_cell_measurement_reflns_used 3043
_cell_measurement_temperature 150(2)
_cell_measurement_theta_max 23.40
_cell_measurement_theta_min 2.18
_cell_volume 2171.5(4)
_computing_cell_refinement 'SAINT (Bruker, 1998)'
_computing_data_collection 'SMART (Bruker, 1998)'
_computing_data_reduction SAINT
_computing_molecular_graphics 'SHELXTL (Sheldrick, 2001)'
_computing_publication_material SHELXTL
_computing_structure_refinement 'SHELXL97 (Sheldrick, 1997)'
_computing_structure_solution 'SHELXS97 (Sheldrick, 1997)'
_diffrn_ambient_temperature 150(2)
_diffrn_measured_fraction_theta_full 1.000
_diffrn_measured_fraction_theta_max 1.000
_diffrn_measurement_device_type 'Bruker SMART CCD area-detector'
_diffrn_measurement_method \w
_diffrn_radiation_monochromator graphite
_diffrn_radiation_source 'normal-focus sealed tube'
_diffrn_radiation_type MoK\a
_diffrn_radiation_wavelength 0.71073
_diffrn_reflns_av_R_equivalents 0.0263
_diffrn_reflns_av_sigmaI/netI 0.0243
_diffrn_reflns_limit_h_max 16
_diffrn_reflns_limit_h_min -16
_diffrn_reflns_limit_k_max 11
_diffrn_reflns_limit_k_min -11
_diffrn_reflns_limit_l_max 23
_diffrn_reflns_limit_l_min -23
_diffrn_reflns_number 8107
_diffrn_reflns_theta_full 25.99
_diffrn_reflns_theta_max 25.99
_diffrn_reflns_theta_min 2.18
_diffrn_standards_number 0
_exptl_absorpt_coefficient_mu 0.120
_exptl_absorpt_correction_T_max 1.00
_exptl_absorpt_correction_T_min 0.876
_exptl_absorpt_correction_type multi-scan
_exptl_absorpt_process_details '(SADABS; Sheldrick, 2003)'
_exptl_crystal_colour colourless
_exptl_crystal_density_diffrn 1.439
_exptl_crystal_density_method 'not measured'
_exptl_crystal_description plate
_exptl_crystal_F_000 1000
_exptl_crystal_size_max 0.35
_exptl_crystal_size_mid 0.15
_exptl_crystal_size_min 0.05
_refine_diff_density_max 0.265
_refine_diff_density_min -0.244
_refine_ls_extinction_method none
_refine_ls_goodness_of_fit_ref 1.105
_refine_ls_hydrogen_treatment mixed
_refine_ls_matrix_type full
_refine_ls_number_parameters 181
_refine_ls_number_reflns 2136
_refine_ls_number_restraints 0
_refine_ls_restrained_S_all 1.105
_refine_ls_R_factor_all 0.0466
_refine_ls_R_factor_gt 0.0358
_refine_ls_shift/su_max 0.000
_refine_ls_shift/su_mean 0.000
_refine_ls_structure_factor_coef Fsqd
_refine_ls_weighting_details 'calc w = 1/[\s^2^(Fo^2^)+(0.0378P)^2^+1.6442P] where P=(Fo^2^+2Fc^2^)/3'
_refine_ls_weighting_scheme calc
_refine_ls_wR_factor_gt 0.0831
_refine_ls_wR_factor_ref 0.0887
_reflns_number_gt 1741
_reflns_number_total 2136
_reflns_threshold_expression I>2\s(I)
_cod_data_source_file hb2255.cif
_cod_data_source_block I
_cod_depositor_comments
;
The following automatic conversions were performed:
'_symmetry_cell_setting' value 'Monoclinic' changed to 'monoclinic'
according to '/home/saulius/struct/CIF-dictionaries/cif_core.dic'
dictionary named 'cif_core.dic' version 2.4.1 from 2010-06-29.

Automatic conversion script
Id: cif_fix_enum 1527 2010-12-29 10:47:43Z saulius 

The following automatic conversions were performed:

'_symmetry_cell_setting' value 'Monoclinic' changed to 'monoclinic'
according to /home/saulius/struct/CIF-dictionaries/cif_core.dic
dictionary named 'cif_core.dic' version 2.4.1 from 2010-06-29.

Automatic conversion script
Id: cif_fix_values 1715 2011-07-08 13:25:40Z adriana 

The following automatic conversions were performed:

'_atom_sites_solution_hydrogens' value 'difmap and geom' was changed
to 'mixed'.

Automatic conversion script
Id: cif_fix_values 6452 2018-10-05 10:23:21Z andrius 
;
_cod_original_sg_symbol_H-M 'C 2/c'
_cod_database_code 2212193
_cod_database_fobs_code 2212193

loop_
_symmetry_equiv_pos_as_xyz
'x, y, z'
'-x, y, -z+1/2'
'x+1/2, y+1/2, z'
'-x+1/2, y+1/2, -z+1/2'
'-x, -y, -z'
'x, -y, z-1/2'
'-x+1/2, -y+1/2, -z'
'x+1/2, -y+1/2, z-1/2'

loop_
_atom_site_type_symbol
_atom_site_label
_atom_site_fract_x
_atom_site_fract_y
_atom_site_fract_z
_atom_site_U_iso_or_equiv
_atom_site_adp_type
_atom_site_calc_flag
_atom_site_refinement_flags
_atom_site_occupancy
O O1 0.69273(9) 0.17756(12) 0.31000(6) 0.0242(3) Uani d . 1
O O2 0.65689(9) 0.41895(12) 0.28976(5) 0.0223(3) Uani d . 1
C C1 0.67633(11) 0.30840(17) 0.33106(8) 0.0164(3) Uani d . 1
C C2 0.67789(12) 0.33449(18) 0.41112(8) 0.0191(3) Uani d . 1
H H2A 0.6072 0.3180 0.4228 0.023 Uiso calc R 1
H H2B 0.6963 0.4406 0.4220 0.023 Uiso calc R 1
C C3 0.75332(11) 0.23416(17) 0.45963(7) 0.0154(3) Uani d . 1
H H3 0.7347 0.1269 0.4490 0.019 Uiso calc R 1
C C4 0.86530(12) 0.26014(16) 0.44669(8) 0.0152(3) Uani d . 1
O O3 0.92444(8) 0.14777(12) 0.44635(6) 0.0186(3) Uani d . 1
O O4 0.89455(8) 0.39294(12) 0.43873(6) 0.0217(3) Uani d . 1
C C11 0.88420(12) 0.74996(17) 0.38683(8) 0.0184(3) Uani d . 1
N N11 0.89593(12) 0.72249(18) 0.45713(8) 0.0250(3) Uani d . 1
N N12 0.86122(12) 0.63807(16) 0.34127(8) 0.0242(3) Uani d . 1
N N13 0.89573(11) 0.88714(16) 0.36297(8) 0.0229(3) Uani d . 1
C C21 1.09697(12) 0.31126(17) 0.32844(8) 0.0189(3) Uani d . 1
N N21 1.06074(12) 0.17722(16) 0.34047(8) 0.0235(3) Uani d . 1
N N22 1.07380(12) 0.42887(16) 0.36587(8) 0.0254(3) Uani d . 1
N N23 1.15688(12) 0.33132(19) 0.27746(8) 0.0277(3) Uani d . 1
H H11A 0.8953(16) 0.627(3) 0.4689(11) 0.040 Uiso d . 1
H H11B 0.9314(17) 0.789(2) 0.4842(12) 0.040 Uiso d . 1
H H12A 0.8474(16) 0.660(2) 0.2957(12) 0.040 Uiso d . 1
H H12B 0.8585(15) 0.546(2) 0.3588(11) 0.040 Uiso d . 1
H H13A 0.9007(15) 0.961(2) 0.3922(11) 0.040 Uiso d . 1
H H13B 0.8822(16) 0.901(2) 0.3163(12) 0.040 Uiso d . 1
H H21A 1.0868(16) 0.100(2) 0.3232(11) 0.040 Uiso d . 1
H H21B 1.0202(17) 0.168(2) 0.3748(11) 0.040 Uiso d . 1
H H22A 1.0241(17) 0.420(2) 0.3933(11) 0.040 Uiso d . 1
H H22B 1.0961(15) 0.520(3) 0.3547(11) 0.040 Uiso d . 1
H H23A 1.1890(16) 0.419(3) 0.2769(11) 0.040 Uiso d . 1
H H23B 1.1784(17) 0.251(2) 0.2602(12) 0.040 Uiso d . 1

loop_
_atom_site_aniso_label
_atom_site_aniso_U_11
_atom_site_aniso_U_22
_atom_site_aniso_U_33
_atom_site_aniso_U_12
_atom_site_aniso_U_13
_atom_site_aniso_U_23
O1 0.0386(7) 0.0178(6) 0.0160(6) 0.0017(5) 0.0032(5) -0.0005(4)
O2 0.0327(7) 0.0192(6) 0.0157(5) 0.0032(5) 0.0055(5) 0.0016(4)
C1 0.0139(7) 0.0189(8) 0.0164(7) -0.0013(6) 0.0025(6) 0.0010(6)
C2 0.0196(8) 0.0235(8) 0.0145(7) 0.0036(6) 0.0035(6) -0.0001(6)
C3 0.0176(8) 0.0163(7) 0.0127(8) 0.0006(6) 0.0034(6) -0.0011(6)
C4 0.0199(8) 0.0171(8) 0.0087(7) 0.0001(6) 0.0027(6) -0.0005(5)
O3 0.0190(5) 0.0178(6) 0.0200(6) 0.0018(4) 0.0056(4) -0.0017(4)
O4 0.0243(6) 0.0165(6) 0.0250(6) -0.0013(5) 0.0064(5) 0.0032(5)
C11 0.0157(8) 0.0189(8) 0.0203(8) 0.0005(6) 0.0014(6) -0.0005(6)
N11 0.0326(8) 0.0230(8) 0.0185(7) -0.0053(6) 0.0003(6) 0.0003(6)
N12 0.0377(9) 0.0153(7) 0.0173(7) -0.0007(6) -0.0034(6) 0.0012(6)
N13 0.0338(8) 0.0176(7) 0.0165(7) -0.0040(6) 0.0010(6) -0.0020(6)
C21 0.0152(7) 0.0213(8) 0.0200(8) 0.0021(6) 0.0019(6) 0.0030(6)
N21 0.0296(8) 0.0184(7) 0.0254(7) 0.0017(6) 0.0140(6) 0.0005(6)
N22 0.0278(8) 0.0187(7) 0.0314(8) -0.0022(6) 0.0097(6) -0.0004(6)
N23 0.0251(8) 0.0312(9) 0.0289(8) 0.0022(7) 0.0110(6) 0.0067(7)

loop_
_atom_type_symbol
_atom_type_description
_atom_type_scat_dispersion_real
_atom_type_scat_dispersion_imag
_atom_type_scat_source
C C 0.0033 0.0016 'International Tables Vol C Tables 4.2.6.8 and 6.1.1.4'
H H 0.0000 0.0000 'International Tables Vol C Tables 4.2.6.8 and 6.1.1.4'
N N 0.0061 0.0033 'International Tables Vol C Tables 4.2.6.8 and 6.1.1.4'
O O 0.0106 0.0060 'International Tables Vol C Tables 4.2.6.8 and 6.1.1.4'

loop_
_geom_angle_atom_site_label_1
_geom_angle_atom_site_label_2
_geom_angle_atom_site_label_3
_geom_angle_site_symmetry_1
_geom_angle_site_symmetry_3
_geom_angle
O2 C1 O1 . . 123.88(14)
O2 C1 C2 . . 117.78(13)
O1 C1 C2 . . 118.33(13)
C1 C2 C3 . . 114.73(12)
C1 C2 H2A . . 108.6
C3 C2 H2A . . 108.6
C1 C2 H2B . . 108.6
C3 C2 H2B . . 108.6
H2A C2 H2B . . 107.6
C4 C3 C2 . . 111.16(12)
C4 C3 C3 . 7_656 108.41(14)
C2 C3 C3 . 7_656 110.83(15)
C4 C3 H3 . . 108.8
C2 C3 H3 . . 108.8
C3 C3 H3 7_656 . 108.8
O4 C4 O3 . . 123.28(14)
O4 C4 C3 . . 118.23(13)
O3 C4 C3 . . 118.46(13)
N13 C11 N12 . . 120.25(15)
N13 C11 N11 . . 120.42(15)
N12 C11 N11 . . 119.33(15)
C11 N11 H11A . . 115.1(14)
C11 N11 H11B . . 115.5(14)
H11A N11 H11B . . 123(2)
C11 N12 H12A . . 117.5(14)
C11 N12 H12B . . 118.2(13)
H12A N12 H12B . . 124.3(19)
C11 N13 H13A . . 119.8(14)
C11 N13 H13B . . 116.9(14)
H13A N13 H13B . . 121.5(19)
N21 C21 N22 . . 120.80(15)
N21 C21 N23 . . 120.48(15)
N22 C21 N23 . . 118.71(15)
C21 N21 H21A . . 119.7(14)
C21 N21 H21B . . 118.1(13)
H21A N21 H21B . . 120.6(19)
C21 N22 H22A . . 118.6(14)
C21 N22 H22B . . 118.9(13)
H22A N22 H22B . . 120.6(19)
C21 N23 H23A . . 116.9(14)
C21 N23 H23B . . 115.0(15)
H23A N23 H23B . . 124(2)

loop_
_geom_bond_atom_site_label_1
_geom_bond_atom_site_label_2
_geom_bond_site_symmetry_2
_geom_bond_distance
C1 O1 . 1.2608(19)
C1 O2 . 1.2596(18)
C1 C2 . 1.526(2)
C2 C3 . 1.532(2)
C2 H2A . 0.9900
C2 H2B . 0.9900
C3 C4 . 1.533(2)
C3 C3 7_656 1.564(3)
C3 H3 . 1.0000
C4 O4 . 1.2597(18)
C4 O3 . 1.2651(18)
C11 N13 . 1.320(2)
C11 N12 . 1.323(2)
C11 N11 . 1.336(2)
N11 H11A . 0.88(2)
N11 H11B . 0.87(2)
N12 H12A . 0.88(2)
N12 H12B . 0.89(2)
N13 H13A . 0.86(2)
N13 H13B . 0.88(2)
C21 N21 . 1.317(2)
C21 N22 . 1.324(2)
C21 N23 . 1.336(2)
N21 H21A . 0.85(2)
N21 H21B . 0.90(2)
N22 H22A . 0.89(2)
N22 H22B . 0.89(2)
N23 H23A . 0.89(2)
N23 H23B . 0.85(2)

loop_
_geom_hbond_atom_site_label_D
_geom_hbond_atom_site_label_H
_geom_hbond_atom_site_label_A
_geom_hbond_site_symmetry_A
_geom_hbond_distance_DH
_geom_hbond_distance_HA
_geom_hbond_distance_DA
_geom_hbond_angle_DHA
N11 H11A O4 . 0.88(2) 2.17(2) 2.9591(19) 150.1(18)
N11 H11B O3 5_766 0.87(2) 2.20(2) 2.9854(18) 148.8(19)
N12 H12A O1 4_655 0.88(2) 1.99(2) 2.8613(18) 171(2)
N12 H12B O4 . 0.89(2) 2.04(2) 2.8495(18) 151.3(18)
N13 H13A O3 1_565 0.86(2) 1.95(2) 2.8013(18) 170(2)
N13 H13B O2 4_655 0.88(2) 2.00(2) 2.8788(18) 175(2)
N21 H21A O2 3_545 0.85(2) 2.00(2) 2.8528(18) 175(2)
N21 H21B O3 . 0.90(2) 1.97(2) 2.8712(18) 177.0(19)
N22 H22A O4 . 0.89(2) 2.02(2) 2.8955(19) 169.8(19)
N22 H22B O1 3 0.89(2) 2.14(2) 2.9844(19) 156.4(18)
N23 H23A O1 3 0.89(2) 2.39(2) 3.170(2) 147.0(18)
N23 H23A O2 2_755 0.89(2) 2.52(2) 3.0010(18) 114.7(16)
N23 H23B O1 2_755 0.85(2) 2.38(2) 3.0632(19) 138.1(19)
